data_7716563
loop_
_publ_author_name
'Bag, Jayanta'
'Das, Surajit'
'Pal, Kuntal'

_publ_section_title
;
 Terminal {Ni(II)-SH} complex promoted anaerobic catalytic sulfur atom
 transfer reaction: implication to the sulfide oxidase function of
 Cu/Zn-superoxide dismutase.
;
_journal_issue 30
_journal_name_full 'Dalton transactions (Cambridge, England : 2003)'
_journal_page_first 12773
_journal_page_last 12782
_journal_paper_doi 10.1039/d4dt01364f
_journal_volume 53
_journal_year 2024
_chemical_formula_moiety 'C14 H12 N Ni O2 S2, C8 H20 N'
_chemical_formula_sum 'C22 H32 N2 Ni O2 S2'
_chemical_formula_weight 479.31
_space_group_crystal_system monoclinic
_space_group_IT_number 14
_space_group_name_Hall '-P 2ybc'
_space_group_name_H-M_alt 'P 1 21/c 1'
_atom_sites_solution_hydrogens mixed
_atom_sites_solution_primary dual
_audit_block_doi 10.5517/ccdc.csd.cc2j6h7h
_audit_creation_date 2024-01-31
_audit_creation_method
;
Olex2 1.3-alpha
(compiled 2020.11.12 svn.r5f609507 for OlexSys, GUI svn.r6408)
;
_audit_update_record
;
2024-01-31 deposited with the CCDC.	2024-07-04 downloaded from the CCDC.
;
_cell_angle_alpha 90
_cell_angle_beta 102.0510(10)
_cell_angle_gamma 90
_cell_formula_units_Z 8
_cell_length_a 17.1809(5)
_cell_length_b 16.6895(4)
_cell_length_c 16.4020(4)
_cell_measurement_reflns_used 9891
_cell_measurement_temperature 115.0
_cell_measurement_theta_max 66.60
_cell_measurement_theta_min 3.73
_cell_volume 4599.5(2)
_computing_molecular_graphics 'Olex2 1.3-alpha (Dolomanov et al., 2009)'
_computing_publication_material 'Olex2 1.3-alpha (Dolomanov et al., 2009)'
_computing_structure_refinement 'XL  (Sheldrick, 2008)'
_computing_structure_solution 'SHELXT 2014/5 (Sheldrick, 2014)'
_diffrn_ambient_temperature 115.0
_diffrn_measured_fraction_theta_full 0.975
_diffrn_measured_fraction_theta_max 0.975
_diffrn_measurement_device_type 'Bruker APEX-II CCD'
_diffrn_measurement_method '\f and \w scans'
_diffrn_radiation_type CuK\a
_diffrn_radiation_wavelength 1.54178
_diffrn_reflns_av_R_equivalents 0.0902
_diffrn_reflns_av_unetI/netI 0.0484
_diffrn_reflns_Laue_measured_fraction_full 0.975
_diffrn_reflns_Laue_measured_fraction_max 0.975
_diffrn_reflns_limit_h_max 20
_diffrn_reflns_limit_h_min -20
_diffrn_reflns_limit_k_max 19
_diffrn_reflns_limit_k_min -19
_diffrn_reflns_limit_l_max 19
_diffrn_reflns_limit_l_min -18
_diffrn_reflns_number 65578
_diffrn_reflns_point_group_measured_fraction_full 0.975
_diffrn_reflns_point_group_measured_fraction_max 0.975
_diffrn_reflns_theta_full 66.681
_diffrn_reflns_theta_max 66.681
_diffrn_reflns_theta_min 3.733
_diffrn_standards_number 0
_exptl_absorpt_coefficient_mu 3.070
_exptl_absorpt_correction_T_max 0.7528
_exptl_absorpt_correction_T_min 0.5448
_exptl_absorpt_correction_type multi-scan
_exptl_absorpt_process_details
;
SADABS-2016/2 (Bruker,2016/2) was used for absorption correction.
wR2(int) was 0.1281 before and 0.0826 after correction.
The Ratio of minimum to maximum transmission is 0.7237.
The \l/2 correction factor is Not present.
;
_exptl_crystal_colour 'metallic dark red'
_exptl_crystal_colour_lustre metallic
_exptl_crystal_colour_modifier dark
_exptl_crystal_colour_primary red
_exptl_crystal_density_diffrn 1.384
_exptl_crystal_description block
_exptl_crystal_F_000 2032
_exptl_crystal_size_max 0.31
_exptl_crystal_size_mid 0.28
_exptl_crystal_size_min 0.25
_refine_diff_density_max 0.381
_refine_diff_density_min -0.567
_refine_diff_density_rms 0.071
_refine_ls_extinction_method none
_refine_ls_goodness_of_fit_ref 1.091
_refine_ls_hydrogen_treatment mixed
_refine_ls_matrix_type full
_refine_ls_number_parameters 598
_refine_ls_number_reflns 7939
_refine_ls_number_restraints 0
_refine_ls_restrained_S_all 1.091
_refine_ls_R_factor_all 0.0624
_refine_ls_R_factor_gt 0.0558
_refine_ls_shift/su_max 0.001
_refine_ls_shift/su_mean 0.000
_refine_ls_structure_factor_coef Fsqd
_refine_ls_weighting_details 'w=1/[\s^2^(Fo^2^)+(0.0338P)^2^+9.2268P] where P=(Fo^2^+2Fc^2^)/3'
_refine_ls_weighting_scheme calc
_refine_ls_wR_factor_gt 0.1153
_refine_ls_wR_factor_ref 0.1191
_reflns_Friedel_coverage 0.000
_reflns_number_gt 7297
_reflns_number_total 7939
_reflns_threshold_expression 'I > 2\s(I)'
_cod_data_source_file d4dt01364f2.cif
_cod_data_source_block 3OMe
_cod_depositor_comments 'Adding full bibliography for 7716561--7716564.cif.'
_cod_database_code 7716563
_shelx_shelxl_version_number 2016/6
_shelx_space_group_comment
;
The symmetry employed for this shelxl refinement is uniquely defined
by the following loop, which should always be used as a source of
symmetry information in preference to the above space-group names.
They are only intended as comments.
;
_shelx_estimated_absorpt_t_max 0.514
_shelx_estimated_absorpt_t_min 0.450
_olex2_refinement_description
;
1. Uiso/Uaniso restraints and constraints
Uanis(C43) = Uanis(C44)
Uanis(C37A) = Uanis(C38)
2. Others
 Fixed Sof: H40D(0.5) H40E(0.5) H40F(0.5) H40A(0.5) H40B(0.5) H40C(0.5)
 C37(0.5) H37A(0.5) H37B(0.5) C38(0.5) H38A(0.5) H38B(0.5) H38C(0.5) C39(0.5)
 H39A(0.5) H39B(0.5) C41(0.5) H41A(0.5) H41B(0.5) C42(0.5) H42A(0.5) H42B(0.5)
 H42C(0.5) C43(0.5) H43A(0.5) H43B(0.5) C44(0.5) H44A(0.5) H44B(0.5) H44C(0.5)
 C37A(0.5) H37C(0.5) H37D(0.5) C38A(0.5) H38D(0.5) H38E(0.5) H38F(0.5)
 C39A(0.5) H39C(0.5) H39D(0.5) C41A(0.5) H41C(0.5) H41D(0.5) C42A(0.5)
 H42D(0.5) H42E(0.5) H42F(0.5) C43A(0.5) H43C(0.5) H43D(0.5) C44A(0.5)
 H44D(0.5) H44E(0.5) H44F(0.5)
3.a Secondary CH2 refined with riding coordinates:
 C29(H29A,H29B), C31(H31A,H31B), C33(H33A,H33B), C35(H35A,H35B), C37(H37A,
 H37B), C39(H39A,H39B), C41(H41A,H41B), C43(H43A,H43B), C37A(H37C,H37D),
 C39A(H39C,H39D), C41A(H41C,H41D), C43A(H43C,H43D)
3.b Aromatic/amide H refined with riding coordinates:
 C2(H2A), C3(H3), C4(H4), C5(H5), C7(H7), C9(H9), C10(H10), C11(H11), C16(H16),
  C17(H17), C18(H18), C19(H19), C21(H21), C23(H23), C24(H24), C25(H25)
3.c Idealised Me refined as rotating group:
 C14(H14A,H14B,H14C), C28(H28A,H28B,H28C), C30(H30A,H30B,H30C), C32(H32A,H32B,
 H32C), C34(H34A,H34B,H34C), C36(H36A,H36B,H36C), C40(H40D,H40E,H40F), C38(H38A,
 H38B,H38C), C42(H42A,H42B,H42C), C44(H44A,H44B,H44C), C38A(H38D,H38E,H38F),
 C42A(H42D,H42E,H42F), C44A(H44D,H44E,H44F)
3.d Idealised tetrahedral OH refined as rotating group:
 S2(H2), S4(H4A)
;
_olex2_submission_special_instructions 'No special instructions were received'

loop_
_space_group_symop_operation_xyz
'x, y, z'
'-x, y+1/2, -z+1/2'
'-x, -y, -z'
'x, -y-1/2, z-1/2'

loop_
_atom_site_label
_atom_site_type_symbol
_atom_site_fract_x
_atom_site_fract_y
_atom_site_fract_z
_atom_site_U_iso_or_equiv
_atom_site_adp_type
_atom_site_occupancy
_atom_site_site_symmetry_order
_atom_site_calc_flag
_atom_site_refinement_flags_posn
_atom_site_refinement_flags_adp
_atom_site_refinement_flags_occupancy
_atom_site_disorder_assembly
_atom_site_disorder_group
Ni1 Ni 0.58443(3) 0.03003(3) 0.23398(3) 0.01539(14) Uani 1 1 d . . . . .
S1 S 0.55706(5) 0.04647(5) 0.10174(5) 0.02145(18) Uani 1 1 d . . . . .
S2 S 0.46805(5) 0.08279(5) 0.24000(5) 0.02432(19) Uani 1 1 d . . . . .
H2 H 0.431655 0.096788 0.170720 0.036 Uiso 1 1 calc R U . . .
O1 O 0.59843(12) 0.01684(13) 0.34905(12) 0.0194(5) Uani 1 1 d . . . . .
O2 O 0.59219(12) 0.01078(14) 0.50723(13) 0.0216(5) Uani 1 1 d . . . . .
N1 N 0.68575(15) -0.01047(14) 0.22638(15) 0.0164(5) Uani 1 1 d . . . . .
C1 C 0.64480(19) 0.00997(19) 0.07883(19) 0.0202(7) Uani 1 1 d . . . . .
C2 C 0.6589(2) 0.0079(2) -0.0026(2) 0.0286(8) Uani 1 1 d . . . . .
H2A H 0.619633 0.027237 -0.047897 0.034 Uiso 1 1 calc R U . . .
C3 C 0.7295(2) -0.0219(2) -0.0165(2) 0.0335(8) Uani 1 1 d . . . . .
H3 H 0.739399 -0.021547 -0.071403 0.040 Uiso 1 1 calc R U . . .
C4 C 0.7864(2) -0.0525(2) 0.0484(2) 0.0299(8) Uani 1 1 d . . . . .
H4 H 0.834428 -0.074066 0.037483 0.036 Uiso 1 1 calc R U . . .
C5 C 0.7738(2) -0.05201(19) 0.1294(2) 0.0244(7) Uani 1 1 d . . . . .
H5 H 0.812467 -0.073971 0.173654 0.029 Uiso 1 1 calc R U . . .
C6 C 0.70389(19) -0.01903(17) 0.14504(19) 0.0186(6) Uani 1 1 d . . . . .
C7 C 0.74232(19) -0.02464(18) 0.29180(19) 0.0180(6) Uani 1 1 d . . . . .
H7 H 0.792620 -0.039775 0.281297 0.022 Uiso 1 1 calc R U . . .
C8 C 0.73645(17) -0.01980(17) 0.37648(18) 0.0160(6) Uani 1 1 d . . . . .
C9 C 0.80679(19) -0.03612(19) 0.4385(2) 0.0216(7) Uani 1 1 d . . . . .
H9 H 0.854744 -0.049767 0.421646 0.026 Uiso 1 1 calc R U . . .
C10 C 0.8059(2) -0.0324(2) 0.5206(2) 0.0261(7) Uani 1 1 d . . . . .
H10 H 0.853291 -0.041845 0.560994 0.031 Uiso 1 1 calc R U . . .
C11 C 0.73444(19) -0.0144(2) 0.54598(19) 0.0231(7) Uani 1 1 d . . . . .
H11 H 0.734015 -0.011267 0.603710 0.028 Uiso 1 1 calc R U . . .
C12 C 0.66551(18) -0.00149(19) 0.48816(19) 0.0184(6) Uani 1 1 d . . . . .
C13 C 0.66456(17) -0.00066(18) 0.40068(18) 0.0153(6) Uani 1 1 d . . . . .
C14 C 0.5894(2) 0.0177(2) 0.59374(19) 0.0235(7) Uani 1 1 d . . . . .
H14A H 0.533889 0.020976 0.599477 0.035 Uiso 1 1 calc R U . . .
H14B H 0.617883 0.066177 0.616910 0.035 Uiso 1 1 calc R U . . .
H14C H 0.614686 -0.029355 0.623954 0.035 Uiso 1 1 calc R U . . .
Ni2 Ni 0.90548(3) 0.47006(3) 0.23859(3) 0.02054(15) Uani 1 1 d . . . . .
S3 S 0.95799(5) 0.58656(5) 0.25173(6) 0.0322(2) Uani 1 1 d . . . . .
S4 S 1.01841(6) 0.42153(6) 0.21652(9) 0.0511(3) Uani 1 1 d . . . . .
H4A H 1.008050 0.354465 0.190094 0.077 Uiso 1 1 calc R U . . .
O3 O 0.86691(13) 0.36608(13) 0.22037(15) 0.0256(5) Uani 1 1 d . . . . .
O4 O 0.84282(14) 0.21407(14) 0.19090(17) 0.0315(6) Uani 1 1 d . . . . .
N2 N 0.81090(15) 0.51328(15) 0.26402(15) 0.0185(5) Uani 1 1 d . . . . .
C15 C 0.8780(2) 0.6400(2) 0.2737(2) 0.0246(7) Uani 1 1 d . . . . .
C16 C 0.8819(2) 0.7225(2) 0.2877(2) 0.0313(8) Uani 1 1 d . . . . .
H16 H 0.928769 0.751027 0.283675 0.038 Uiso 1 1 calc R U . . .
C17 C 0.8181(2) 0.7631(2) 0.3074(2) 0.0335(9) Uani 1 1 d . . . . .
H17 H 0.821617 0.819024 0.318146 0.040 Uiso 1 1 calc R U . . .
C18 C 0.7493(2) 0.7219(2) 0.3114(2) 0.0333(8) Uani 1 1 d . . . . .
H18 H 0.705333 0.749788 0.324625 0.040 Uiso 1 1 calc R U . . .
C19 C 0.7438(2) 0.6402(2) 0.2963(2) 0.0277(8) Uani 1 1 d . . . . .
H19 H 0.695643 0.612828 0.297983 0.033 Uiso 1 1 calc R U . . .
C20 C 0.80790(19) 0.59801(19) 0.27884(19) 0.0204(7) Uani 1 1 d . . . . .
C21 C 0.74848(19) 0.4700(2) 0.26899(19) 0.0204(7) Uani 1 1 d . . . . .
H21 H 0.704787 0.497403 0.283406 0.024 Uiso 1 1 calc R U . . .
C22 C 0.73956(18) 0.38586(19) 0.25491(19) 0.0199(7) Uani 1 1 d . . . . .
C23 C 0.6667(2) 0.3497(2) 0.2647(2) 0.0275(7) Uani 1 1 d . . . . .
H23 H 0.627030 0.381545 0.281659 0.033 Uiso 1 1 calc R U . . .
C24 C 0.6535(2) 0.2703(2) 0.2499(2) 0.0300(8) Uani 1 1 d . . . . .
H24 H 0.605053 0.246911 0.257336 0.036 Uiso 1 1 calc R U . . .
C25 C 0.7112(2) 0.2225(2) 0.2238(2) 0.0303(8) Uani 1 1 d . . . . .
H25 H 0.701083 0.167143 0.212830 0.036 Uiso 1 1 calc R U . . .
C26 C 0.7820(2) 0.2554(2) 0.2140(2) 0.0253(7) Uani 1 1 d . . . . .
C27 C 0.79807(18) 0.33879(19) 0.2295(2) 0.0210(7) Uani 1 1 d . . . . .
C28 C 0.8288(2) 0.1312(2) 0.1745(3) 0.0334(8) Uani 1 1 d . . . . .
H28A H 0.781928 0.124531 0.129385 0.050 Uiso 1 1 calc R U . . .
H28B H 0.819534 0.104564 0.224918 0.050 Uiso 1 1 calc R U . . .
H28C H 0.875269 0.107251 0.158034 0.050 Uiso 1 1 calc R U . . .
N3 N 0.44729(16) 0.24289(15) 0.46368(16) 0.0182(5) Uani 1 1 d . . . . .
C29 C 0.4459(2) 0.2616(2) 0.5539(2) 0.0251(7) Uani 1 1 d . . . . .
H29A H 0.495456 0.290470 0.578844 0.030 Uiso 1 1 calc R U . . .
H29B H 0.400816 0.298284 0.554916 0.030 Uiso 1 1 calc R U . . .
C30 C 0.4382(3) 0.1899(2) 0.6079(2) 0.0353(9) Uani 1 1 d . . . . .
H30A H 0.386638 0.163935 0.587570 0.053 Uiso 1 1 calc R U . . .
H30B H 0.441979 0.207413 0.665617 0.053 Uiso 1 1 calc R U . . .
H30C H 0.481072 0.151730 0.605568 0.053 Uiso 1 1 calc R U . . .
C31 C 0.37272(19) 0.1981(2) 0.4219(2) 0.0224(7) Uani 1 1 d . . . . .
H31A H 0.376190 0.186628 0.363583 0.027 Uiso 1 1 calc R U . . .
H31B H 0.371585 0.146078 0.450607 0.027 Uiso 1 1 calc R U . . .
C32 C 0.2955(2) 0.2411(3) 0.4213(3) 0.0418(10) Uani 1 1 d . . . . .
H32A H 0.250903 0.207672 0.393359 0.063 Uiso 1 1 calc R U . . .
H32B H 0.294829 0.291983 0.391336 0.063 Uiso 1 1 calc R U . . .
H32C H 0.290372 0.251581 0.478729 0.063 Uiso 1 1 calc R U . . .
C33 C 0.4545(2) 0.32339(19) 0.4219(2) 0.0275(8) Uani 1 1 d . . . . .
H33A H 0.410211 0.358287 0.430100 0.033 Uiso 1 1 calc R U . . .
H33B H 0.504870 0.349233 0.449977 0.033 Uiso 1 1 calc R U . . .
C34 C 0.4533(3) 0.3182(2) 0.3305(2) 0.0329(8) Uani 1 1 d . . . . .
H34A H 0.401838 0.296888 0.301303 0.049 Uiso 1 1 calc R U . . .
H34B H 0.496017 0.282594 0.321391 0.049 Uiso 1 1 calc R U . . .
H34C H 0.461176 0.371715 0.309016 0.049 Uiso 1 1 calc R U . . .
C35 C 0.51634(19) 0.1880(2) 0.4572(2) 0.0230(7) Uani 1 1 d . . . . .
H35A H 0.509434 0.136823 0.485459 0.028 Uiso 1 1 calc R U . . .
H35B H 0.513635 0.175828 0.397615 0.028 Uiso 1 1 calc R U . . .
C36 C 0.5978(2) 0.2203(3) 0.4938(3) 0.0411(10) Uani 1 1 d . . . . .
H36A H 0.606489 0.269841 0.464841 0.062 Uiso 1 1 calc R U . . .
H36B H 0.638063 0.180664 0.487237 0.062 Uiso 1 1 calc R U . . .
H36C H 0.601853 0.231616 0.553182 0.062 Uiso 1 1 calc R U . . .
N4 N 0.94751(19) 0.2531(2) -0.0362(2) 0.0376(8) Uani 1 1 d . . . . .
C40 C 1.0890(3) 0.2405(4) -0.0591(5) 0.0667(16) Uani 1 1 d . . . . .
H40D H 1.076073 0.191644 -0.092373 0.100 Uiso 0.5 1 calc R U P A 2
H40E H 1.144292 0.237810 -0.028165 0.100 Uiso 0.5 1 calc R U P A 2
H40F H 1.082246 0.287201 -0.096086 0.100 Uiso 0.5 1 calc R U P A 2
H40A H 1.109(8) 0.236(9) -0.111(10) 0.100 Uiso 0.5 1 d . U P B 1
H40B H 1.102(9) 0.204(9) -0.017(10) 0.100 Uiso 0.5 1 d . U P C 1
H40C H 1.104(9) 0.298(10) -0.048(9) 0.100 Uiso 0.5 1 d . U P D 1
C37 C 0.8650(5) 0.2612(9) -0.0836(6) 0.071(4) Uani 0.5 1 d . . P E 1
H37A H 0.852089 0.216569 -0.123899 0.085 Uiso 0.5 1 calc R U P E 1
H37B H 0.858950 0.312205 -0.115172 0.085 Uiso 0.5 1 calc R U P E 1
C38 C 0.8060(7) 0.2600(9) -0.0205(8) 0.057(2) Uani 0.5 1 d . . P E 1
H38A H 0.754676 0.283113 -0.047653 0.085 Uiso 0.5 1 calc R U P E 1
H38B H 0.828873 0.291460 0.029159 0.085 Uiso 0.5 1 calc R U P E 1
H38C H 0.798069 0.204567 -0.004159 0.085 Uiso 0.5 1 calc R U P E 1
C39 C 1.0001(5) 0.2412(5) -0.0993(6) 0.043(2) Uani 0.5 1 d . . P E 1
H39A H 0.989533 0.284880 -0.141006 0.052 Uiso 0.5 1 calc R U P E 1
H39B H 0.985853 0.189939 -0.128933 0.052 Uiso 0.5 1 calc R U P E 1
C41 C 0.9749(5) 0.3205(5) 0.0211(5) 0.0391(19) Uani 0.5 1 d . . P E 1
H41A H 1.029679 0.309146 0.052061 0.047 Uiso 0.5 1 calc R U P E 1
H41B H 0.940307 0.323997 0.062329 0.047 Uiso 0.5 1 calc R U P E 1
C42 C 0.9742(14) 0.4009(12) -0.0225(11) 0.060(5) Uani 0.5 1 d . . P E 1
H42A H 1.013976 0.400563 -0.057513 0.090 Uiso 0.5 1 calc R U P E 1
H42B H 0.986985 0.443527 0.019313 0.090 Uiso 0.5 1 calc R U P E 1
H42C H 0.921379 0.410518 -0.057283 0.090 Uiso 0.5 1 calc R U P E 1
C43 C 0.9576(7) 0.1776(6) 0.0224(7) 0.062(2) Uani 0.5 1 d . . P E 1
H43A H 0.918241 0.181328 0.058564 0.075 Uiso 0.5 1 calc R U P E 1
H43B H 1.011210 0.179680 0.059134 0.075 Uiso 0.5 1 calc R U P E 1
C44 C 0.9473(9) 0.0921(8) -0.0233(10) 0.062(2) Uani 0.5 1 d . . P E 1
H44A H 0.896770 0.090861 -0.064206 0.093 Uiso 0.5 1 calc R U P E 1
H44B H 0.947466 0.049689 0.018069 0.093 Uiso 0.5 1 calc R U P E 1
H44C H 0.991378 0.083388 -0.051828 0.093 Uiso 0.5 1 calc R U P E 1
C37A C 0.8998(5) 0.2711(7) 0.0314(6) 0.057(2) Uani 0.5 1 d . . P E 2
H37C H 0.927298 0.313859 0.068376 0.068 Uiso 0.5 1 calc R U P E 2
H37D H 0.898821 0.222514 0.065749 0.068 Uiso 0.5 1 calc R U P E 2
C38A C 0.8092(7) 0.2991(7) -0.0059(11) 0.068(4) Uani 0.5 1 d . . P E 2
H38D H 0.796066 0.289052 -0.066125 0.102 Uiso 0.5 1 calc R U P E 2
H38E H 0.803847 0.356424 0.004545 0.102 Uiso 0.5 1 calc R U P E 2
H38F H 0.772830 0.268718 0.021125 0.102 Uiso 0.5 1 calc R U P E 2
C39A C 1.0309(4) 0.2482(5) 0.0051(5) 0.0378(18) Uani 0.5 1 d . . P E 2
H39C H 1.038604 0.201233 0.042800 0.045 Uiso 0.5 1 calc R U P E 2
H39D H 1.045332 0.296745 0.039653 0.045 Uiso 0.5 1 calc R U P E 2
C41A C 0.9352(6) 0.3261(6) -0.0985(6) 0.054(3) Uani 0.5 1 d . . P E 2
H41C H 0.962189 0.313829 -0.144812 0.064 Uiso 0.5 1 calc R U P E 2
H41D H 0.877664 0.331564 -0.122585 0.064 Uiso 0.5 1 calc R U P E 2
C42A C 0.9658(13) 0.4049(13) -0.0607(11) 0.063(5) Uani 0.5 1 d . . P E 2
H42D H 0.954648 0.446926 -0.103305 0.094 Uiso 0.5 1 calc R U P E 2
H42E H 1.023401 0.401248 -0.039289 0.094 Uiso 0.5 1 calc R U P E 2
H42F H 0.939408 0.418007 -0.014931 0.094 Uiso 0.5 1 calc R U P E 2
C43A C 0.9149(8) 0.1831(7) -0.0858(6) 0.066(3) Uani 0.5 1 d . . P E 2
H43C H 0.948879 0.171008 -0.126084 0.079 Uiso 0.5 1 calc R U P E 2
H43D H 0.861096 0.196521 -0.118045 0.079 Uiso 0.5 1 calc R U P E 2
C44A C 0.9094(9) 0.1100(8) -0.0346(9) 0.066(4) Uani 0.5 1 d . . P E 2
H44D H 0.913323 0.062055 -0.067924 0.099 Uiso 0.5 1 calc R U P E 2
H44E H 0.858364 0.109903 -0.016859 0.099 Uiso 0.5 1 calc R U P E 2
H44F H 0.953020 0.110229 0.014672 0.099 Uiso 0.5 1 calc R U P E 2

loop_
_atom_site_aniso_label
_atom_site_aniso_U_11
_atom_site_aniso_U_22
_atom_site_aniso_U_33
_atom_site_aniso_U_23
_atom_site_aniso_U_13
_atom_site_aniso_U_12
Ni1 0.0161(3) 0.0175(3) 0.0125(3) 0.00234(19) 0.00277(19) 0.0002(2)
S1 0.0235(4) 0.0265(4) 0.0141(4) 0.0025(3) 0.0034(3) 0.0024(3)
S2 0.0197(4) 0.0354(5) 0.0182(4) 0.0070(3) 0.0048(3) 0.0074(3)
O1 0.0152(11) 0.0276(12) 0.0153(11) 0.0019(8) 0.0028(8) 0.0013(9)
O2 0.0178(11) 0.0348(13) 0.0128(11) 0.0007(9) 0.0044(8) 0.0034(10)
N1 0.0207(14) 0.0105(12) 0.0191(13) 0.0002(9) 0.0067(10) -0.0022(10)
C1 0.0248(17) 0.0192(16) 0.0184(16) -0.0026(12) 0.0089(12) -0.0018(13)
C2 0.037(2) 0.0307(19) 0.0189(17) 0.0016(13) 0.0063(14) -0.0002(16)
C3 0.046(2) 0.033(2) 0.0253(19) -0.0027(15) 0.0174(16) 0.0018(17)
C4 0.036(2) 0.0287(19) 0.0293(19) -0.0027(14) 0.0181(15) 0.0043(16)
C5 0.0328(19) 0.0186(16) 0.0241(17) 0.0008(13) 0.0111(14) 0.0006(14)
C6 0.0266(17) 0.0118(14) 0.0192(16) -0.0001(11) 0.0089(12) -0.0044(13)
C7 0.0185(16) 0.0148(15) 0.0220(16) -0.0005(12) 0.0076(12) -0.0007(12)
C8 0.0148(15) 0.0144(15) 0.0175(15) 0.0016(11) 0.0009(11) 0.0000(12)
C9 0.0144(16) 0.0262(17) 0.0237(17) 0.0001(13) 0.0026(12) 0.0024(13)
C10 0.0186(17) 0.037(2) 0.0206(17) 0.0023(14) -0.0010(12) 0.0022(15)
C11 0.0231(17) 0.0315(18) 0.0130(15) 0.0006(12) 0.0002(12) 0.0014(14)
C12 0.0165(16) 0.0202(16) 0.0191(16) 0.0015(12) 0.0053(12) 0.0017(13)
C13 0.0152(15) 0.0165(15) 0.0133(15) 0.0010(11) 0.0008(11) -0.0028(12)
C14 0.0274(18) 0.0313(18) 0.0132(16) -0.0007(13) 0.0075(12) 0.0033(14)
Ni2 0.0133(3) 0.0157(3) 0.0318(3) 0.0005(2) 0.0027(2) -0.0011(2)
S3 0.0205(4) 0.0197(4) 0.0574(6) -0.0048(4) 0.0102(4) -0.0040(3)
S4 0.0217(5) 0.0245(5) 0.1120(10) -0.0062(5) 0.0251(5) 0.0000(4)
O3 0.0178(12) 0.0193(12) 0.0403(14) 0.0017(10) 0.0074(10) -0.0031(9)
O4 0.0252(13) 0.0168(12) 0.0532(16) -0.0016(10) 0.0101(11) -0.0038(10)
N2 0.0168(13) 0.0193(14) 0.0178(13) 0.0030(10) 0.0002(10) -0.0002(11)
C15 0.0230(18) 0.0196(17) 0.0290(18) -0.0012(13) 0.0002(13) -0.0011(14)
C16 0.032(2) 0.0240(18) 0.036(2) -0.0037(15) 0.0026(15) -0.0051(15)
C17 0.044(2) 0.0201(18) 0.036(2) -0.0023(14) 0.0066(16) 0.0045(16)
C18 0.036(2) 0.0268(19) 0.039(2) 0.0021(15) 0.0119(16) 0.0143(16)
C19 0.0286(19) 0.0259(18) 0.0299(19) 0.0071(14) 0.0091(14) 0.0050(15)
C20 0.0244(17) 0.0182(16) 0.0171(16) 0.0023(12) 0.0007(12) 0.0010(13)
C21 0.0174(16) 0.0272(17) 0.0163(15) 0.0019(12) 0.0031(12) 0.0004(13)
C22 0.0178(16) 0.0223(17) 0.0186(16) 0.0046(12) 0.0014(12) -0.0055(13)
C23 0.0218(18) 0.034(2) 0.0283(18) 0.0029(14) 0.0082(14) -0.0040(15)
C24 0.0210(18) 0.032(2) 0.039(2) 0.0025(15) 0.0103(15) -0.0113(15)
C25 0.029(2) 0.0233(18) 0.037(2) 0.0029(14) 0.0037(15) -0.0101(15)
C26 0.0209(17) 0.0214(17) 0.0327(19) 0.0024(13) 0.0033(14) -0.0023(14)
C27 0.0159(16) 0.0219(17) 0.0242(17) 0.0054(13) 0.0017(12) -0.0025(13)
C28 0.036(2) 0.0153(17) 0.049(2) -0.0010(15) 0.0082(17) -0.0043(15)
N3 0.0229(14) 0.0160(13) 0.0173(13) -0.0028(10) 0.0074(10) 0.0022(11)
C29 0.034(2) 0.0262(18) 0.0164(16) -0.0068(13) 0.0092(13) -0.0006(15)
C30 0.051(2) 0.038(2) 0.0204(18) 0.0013(15) 0.0146(16) 0.0071(18)
C31 0.0199(17) 0.0216(17) 0.0247(17) -0.0040(13) 0.0023(13) 0.0002(13)
C32 0.025(2) 0.051(3) 0.050(3) -0.0034(19) 0.0074(17) 0.0075(18)
C33 0.043(2) 0.0144(16) 0.0267(18) 0.0003(13) 0.0111(15) 0.0016(15)
C34 0.054(2) 0.0217(18) 0.0248(19) 0.0032(14) 0.0117(16) 0.0026(17)
C35 0.0225(17) 0.0231(17) 0.0247(17) 0.0012(13) 0.0079(13) 0.0079(14)
C36 0.023(2) 0.048(2) 0.052(3) 0.0058(19) 0.0074(17) 0.0023(18)
N4 0.0271(17) 0.054(2) 0.0316(17) -0.0033(15) 0.0050(13) -0.0143(15)
C40 0.042(3) 0.064(4) 0.102(5) 0.014(3) 0.034(3) 0.020(3)
C37 0.030(5) 0.142(12) 0.039(5) -0.007(6) 0.002(4) -0.032(6)
C38 0.025(3) 0.089(6) 0.058(5) 0.014(4) 0.013(3) -0.004(4)
C39 0.047(5) 0.042(5) 0.048(5) -0.004(4) 0.029(4) -0.005(4)
C41 0.034(4) 0.039(5) 0.040(5) -0.009(3) -0.002(3) 0.006(4)
C42 0.060(8) 0.035(7) 0.081(13) 0.006(8) 0.006(11) 0.018(5)
C43 0.090(7) 0.037(4) 0.068(5) -0.011(4) 0.035(5) -0.034(4)
C44 0.090(7) 0.037(4) 0.068(5) -0.011(4) 0.035(5) -0.034(4)
C37A 0.025(3) 0.089(6) 0.058(5) 0.014(4) 0.013(3) -0.004(4)
C38A 0.035(6) 0.042(6) 0.132(12) -0.020(7) 0.029(6) -0.009(5)
C39A 0.017(4) 0.040(5) 0.052(5) -0.001(4) -0.002(3) -0.001(3)
C41A 0.040(5) 0.073(7) 0.051(6) 0.031(5) 0.019(4) 0.009(5)
C42A 0.067(12) 0.045(7) 0.087(14) 0.024(10) 0.041(12) 0.023(7)
C43A 0.089(8) 0.074(7) 0.031(5) -0.012(4) 0.006(5) -0.054(7)
C44A 0.080(10) 0.036(6) 0.081(9) -0.026(5) 0.014(7) -0.006(6)

loop_
_atom_type_symbol
_atom_type_description
_atom_type_scat_dispersion_real
_atom_type_scat_dispersion_imag
_atom_type_scat_source
C C 0.0181 0.0091 'International Tables Vol C Tables 4.2.6.8 and 6.1.1.4'
H H 0.0000 0.0000 'International Tables Vol C Tables 4.2.6.8 and 6.1.1.4'
N N 0.0311 0.0180 'International Tables Vol C Tables 4.2.6.8 and 6.1.1.4'
Ni Ni -3.0029 0.5091 'International Tables Vol C Tables 4.2.6.8 and 6.1.1.4'
O O 0.0492 0.0322 'International Tables Vol C Tables 4.2.6.8 and 6.1.1.4'
S S 0.3331 0.5567 'International Tables Vol C Tables 4.2.6.8 and 6.1.1.4'

loop_
_geom_angle_atom_site_label_1
_geom_angle_atom_site_label_2
_geom_angle_atom_site_label_3
_geom_angle
_geom_angle_site_symmetry_1
_geom_angle_site_symmetry_3
_geom_angle_publ_flag
S1 Ni1 S2 89.13(3) . . ?
O1 Ni1 S1 174.78(7) . . ?
O1 Ni1 S2 85.90(7) . . ?
O1 Ni1 N1 95.64(10) . . ?
N1 Ni1 S1 89.40(8) . . ?
N1 Ni1 S2 177.13(8) . . ?
C1 S1 Ni1 99.05(11) . . ?
Ni1 S2 H2 109.5 . . ?
C13 O1 Ni1 126.58(19) . . ?
C12 O2 C14 117.3(2) . . ?
C6 N1 Ni1 118.4(2) . . ?
C7 N1 Ni1 123.0(2) . . ?
C7 N1 C6 118.3(3) . . ?
C2 C1 S1 122.9(3) . . ?
C2 C1 C6 119.0(3) . . ?
C6 C1 S1 118.1(2) . . ?
C1 C2 H2A 120.0 . . ?
C3 C2 C1 120.0(3) . . ?
C3 C2 H2A 120.0 . . ?
C2 C3 H3 119.6 . . ?
C2 C3 C4 120.8(3) . . ?
C4 C3 H3 119.6 . . ?
C3 C4 H4 119.8 . . ?
C3 C4 C5 120.4(3) . . ?
C5 C4 H4 119.8 . . ?
C4 C5 H5 120.3 . . ?
C4 C5 C6 119.5(3) . . ?
C6 C5 H5 120.3 . . ?
C1 C6 N1 114.8(3) . . ?
C5 C6 N1 124.9(3) . . ?
C5 C6 C1 120.3(3) . . ?
N1 C7 H7 116.5 . . ?
N1 C7 C8 126.9(3) . . ?
C8 C7 H7 116.5 . . ?
C7 C8 C9 117.6(3) . . ?
C13 C8 C7 122.3(3) . . ?
C13 C8 C9 120.1(3) . . ?
C8 C9 H9 119.5 . . ?
C10 C9 C8 121.0(3) . . ?
C10 C9 H9 119.5 . . ?
C9 C10 H10 120.1 . . ?
C9 C10 C11 119.8(3) . . ?
C11 C10 H10 120.1 . . ?
C10 C11 H11 119.7 . . ?
C12 C11 C10 120.6(3) . . ?
C12 C11 H11 119.7 . . ?
O2 C12 C13 114.0(3) . . ?
C11 C12 O2 124.5(3) . . ?
C11 C12 C13 121.5(3) . . ?
O1 C13 C8 124.4(3) . . ?
O1 C13 C12 118.7(3) . . ?
C8 C13 C12 116.9(3) . . ?
O2 C14 H14A 109.5 . . ?
O2 C14 H14B 109.5 . . ?
O2 C14 H14C 109.5 . . ?
H14A C14 H14B 109.5 . . ?
H14A C14 H14C 109.5 . . ?
H14B C14 H14C 109.5 . . ?
S3 Ni2 S4 89.04(4) . . ?
O3 Ni2 S3 174.24(8) . . ?
O3 Ni2 S4 85.81(8) . . ?
O3 Ni2 N2 95.57(11) . . ?
N2 Ni2 S3 89.70(8) . . ?
N2 Ni2 S4 176.73(9) . . ?
C15 S3 Ni2 98.78(12) . . ?
Ni2 S4 H4A 109.5 . . ?
C27 O3 Ni2 127.5(2) . . ?
C26 O4 C28 115.7(3) . . ?
C20 N2 Ni2 118.2(2) . . ?
C21 N2 Ni2 123.6(2) . . ?
C21 N2 C20 118.2(3) . . ?
C16 C15 S3 121.9(3) . . ?
C16 C15 C20 119.5(3) . . ?
C20 C15 S3 118.6(2) . . ?
C15 C16 H16 119.7 . . ?
C17 C16 C15 120.6(4) . . ?
C17 C16 H16 119.7 . . ?
C16 C17 H17 120.2 . . ?
C18 C17 C16 119.7(3) . . ?
C18 C17 H17 120.2 . . ?
C17 C18 H18 119.7 . . ?
C17 C18 C19 120.6(3) . . ?
C19 C18 H18 119.7 . . ?
C18 C19 H19 119.7 . . ?
C18 C19 C20 120.6(3) . . ?
C20 C19 H19 119.7 . . ?
C15 C20 N2 114.7(3) . . ?
C19 C20 N2 126.3(3) . . ?
C19 C20 C15 119.0(3) . . ?
N2 C21 H21 116.8 . . ?
N2 C21 C22 126.5(3) . . ?
C22 C21 H21 116.8 . . ?
C21 C22 C23 117.7(3) . . ?
C27 C22 C21 122.6(3) . . ?
C27 C22 C23 119.7(3) . . ?
C22 C23 H23 119.7 . . ?
C24 C23 C22 120.6(3) . . ?
C24 C23 H23 119.7 . . ?
C23 C24 H24 119.8 . . ?
C23 C24 C25 120.4(3) . . ?
C25 C24 H24 119.8 . . ?
C24 C25 H25 119.8 . . ?
C26 C25 C24 120.4(3) . . ?
C26 C25 H25 119.8 . . ?
O4 C26 C25 125.2(3) . . ?
O4 C26 C27 114.1(3) . . ?
C25 C26 C27 120.7(3) . . ?
O3 C27 C22 124.1(3) . . ?
O3 C27 C26 117.7(3) . . ?
C22 C27 C26 118.2(3) . . ?
O4 C28 H28A 109.5 . . ?
O4 C28 H28B 109.5 . . ?
O4 C28 H28C 109.5 . . ?
H28A C28 H28B 109.5 . . ?
H28A C28 H28C 109.5 . . ?
H28B C28 H28C 109.5 . . ?
C29 N3 C31 110.9(2) . . ?
C29 N3 C33 106.1(2) . . ?
C29 N3 C35 111.3(2) . . ?
C31 N3 C33 111.8(2) . . ?
C31 N3 C35 105.6(2) . . ?
C35 N3 C33 111.2(2) . . ?
N3 C29 H29A 108.4 . . ?
N3 C29 H29B 108.4 . . ?
H29A C29 H29B 107.5 . . ?
C30 C29 N3 115.5(3) . . ?
C30 C29 H29A 108.4 . . ?
C30 C29 H29B 108.4 . . ?
C29 C30 H30A 109.5 . . ?
C29 C30 H30B 109.5 . . ?
C29 C30 H30C 109.5 . . ?
H30A C30 H30B 109.5 . . ?
H30A C30 H30C 109.5 . . ?
H30B C30 H30C 109.5 . . ?
N3 C31 H31A 108.4 . . ?
N3 C31 H31B 108.4 . . ?
H31A C31 H31B 107.5 . . ?
C32 C31 N3 115.4(3) . . ?
C32 C31 H31A 108.4 . . ?
C32 C31 H31B 108.4 . . ?
C31 C32 H32A 109.5 . . ?
C31 C32 H32B 109.5 . . ?
C31 C32 H32C 109.5 . . ?
H32A C32 H32B 109.5 . . ?
H32A C32 H32C 109.5 . . ?
H32B C32 H32C 109.5 . . ?
N3 C33 H33A 108.7 . . ?
N3 C33 H33B 108.7 . . ?
H33A C33 H33B 107.6 . . ?
C34 C33 N3 114.4(3) . . ?
C34 C33 H33A 108.7 . . ?
C34 C33 H33B 108.7 . . ?
C33 C34 H34A 109.5 . . ?
C33 C34 H34B 109.5 . . ?
C33 C34 H34C 109.5 . . ?
H34A C34 H34B 109.5 . . ?
H34A C34 H34C 109.5 . . ?
H34B C34 H34C 109.5 . . ?
N3 C35 H35A 108.4 . . ?
N3 C35 H35B 108.4 . . ?
H35A C35 H35B 107.5 . . ?
C36 C35 N3 115.5(3) . . ?
C36 C35 H35A 108.4 . . ?
C36 C35 H35B 108.4 . . ?
C35 C36 H36A 109.5 . . ?
C35 C36 H36B 109.5 . . ?
C35 C36 H36C 109.5 . . ?
H36A C36 H36B 109.5 . . ?
H36A C36 H36C 109.5 . . ?
H36B C36 H36C 109.5 . . ?
C37 N4 C39 107.2(6) . . ?
C37 N4 C41 114.1(7) . . ?
C37 N4 C43 111.6(7) . . ?
C39 N4 C43 107.8(6) . . ?
C41 N4 C39 112.1(5) . . ?
C41 N4 C43 104.0(5) . . ?
C37A N4 C41A 107.2(6) . . ?
C39A N4 C37A 107.3(5) . . ?
C39A N4 C41A 109.3(5) . . ?
C39A N4 C43A 116.1(7) . . ?
C43A N4 C37A 110.9(6) . . ?
C43A N4 C41A 105.8(6) . . ?
H40D C40 H40E 109.5 . . ?
H40D C40 H40F 109.5 . . ?
H40E C40 H40F 109.5 . . ?
H40A C40 H40B 123(10) . . ?
H40A C40 H40C 97(10) . . ?
H40B C40 H40C 119(10) . . ?
C39 C40 H40A 97(8) . . ?
C39 C40 H40B 113(9) . . ?
C39 C40 H40C 105(9) . . ?
C39A C40 H40D 109.5 . . ?
C39A C40 H40E 109.5 . . ?
C39A C40 H40F 109.5 . . ?
N4 C37 H37A 109.8 . . ?
N4 C37 H37B 109.8 . . ?
N4 C37 C38 109.2(8) . . ?
H37A C37 H37B 108.3 . . ?
C38 C37 H37A 109.8 . . ?
C38 C37 H37B 109.8 . . ?
C37 C38 H38A 109.5 . . ?
C37 C38 H38B 109.5 . . ?
C37 C38 H38C 109.5 . . ?
H38A C38 H38B 109.5 . . ?
H38A C38 H38C 109.5 . . ?
H38B C38 H38C 109.5 . . ?
N4 C39 C40 112.9(6) . . ?
N4 C39 H39A 109.0 . . ?
N4 C39 H39B 109.0 . . ?
C40 C39 H39A 109.0 . . ?
C40 C39 H39B 109.0 . . ?
H39A C39 H39B 107.8 . . ?
N4 C41 H41A 108.8 . . ?
N4 C41 H41B 108.8 . . ?
N4 C41 C42 113.8(9) . . ?
H41A C41 H41B 107.7 . . ?
C42 C41 H41A 108.8 . . ?
C42 C41 H41B 108.8 . . ?
C41 C42 H42A 109.5 . . ?
C41 C42 H42B 109.5 . . ?
C41 C42 H42C 109.5 . . ?
H42A C42 H42B 109.5 . . ?
H42A C42 H42C 109.5 . . ?
H42B C42 H42C 109.5 . . ?
N4 C43 H43A 108.3 . . ?
N4 C43 H43B 108.3 . . ?
N4 C43 C44 116.1(9) . . ?
H43A C43 H43B 107.4 . . ?
C44 C43 H43A 108.3 . . ?
C44 C43 H43B 108.3 . . ?
C43 C44 H44A 109.5 . . ?
C43 C44 H44B 109.5 . . ?
C43 C44 H44C 109.5 . . ?
H44A C44 H44B 109.5 . . ?
H44A C44 H44C 109.5 . . ?
H44B C44 H44C 109.5 . . ?
N4 C37A H37C 108.9 . . ?
N4 C37A H37D 108.9 . . ?
N4 C37A C38A 113.5(8) . . ?
H37C C37A H37D 107.7 . . ?
C38A C37A H37C 108.9 . . ?
C38A C37A H37D 108.9 . . ?
C37A C38A H38D 109.5 . . ?
C37A C38A H38E 109.5 . . ?
C37A C38A H38F 109.5 . . ?
H38D C38A H38E 109.5 . . ?
H38D C38A H38F 109.5 . . ?
H38E C38A H38F 109.5 . . ?
N4 C39A C40 112.8(6) . . ?
N4 C39A H39C 109.0 . . ?
N4 C39A H39D 109.0 . . ?
C40 C39A H39C 109.0 . . ?
C40 C39A H39D 109.0 . . ?
H39C C39A H39D 107.8 . . ?
N4 C41A H41C 108.5 . . ?
N4 C41A H41D 108.5 . . ?
H41C C41A H41D 107.5 . . ?
C42A C41A N4 115.0(9) . . ?
C42A C41A H41C 108.5 . . ?
C42A C41A H41D 108.5 . . ?
C41A C42A H42D 109.5 . . ?
C41A C42A H42E 109.5 . . ?
C41A C42A H42F 109.5 . . ?
H42D C42A H42E 109.5 . . ?
H42D C42A H42F 109.5 . . ?
H42E C42A H42F 109.5 . . ?
N4 C43A H43C 108.9 . . ?
N4 C43A H43D 108.9 . . ?
N4 C43A C44A 113.5(8) . . ?
H43C C43A H43D 107.7 . . ?
C44A C43A H43C 108.9 . . ?
C44A C43A H43D 108.9 . . ?
C43A C44A H44D 109.5 . . ?
C43A C44A H44E 109.5 . . ?
C43A C44A H44F 109.5 . . ?
H44D C44A H44E 109.5 . . ?
H44D C44A H44F 109.5 . . ?
H44E C44A H44F 109.5 . . ?

loop_
_geom_bond_atom_site_label_1
_geom_bond_atom_site_label_2
_geom_bond_distance
_geom_bond_site_symmetry_2
_geom_bond_publ_flag
Ni1 S1 2.1389(9) . ?
Ni1 S2 2.2058(9) . ?
Ni1 O1 1.865(2) . ?
Ni1 N1 1.896(3) . ?
S1 C1 1.738(3) . ?
S2 H2 1.2000 . ?
O1 C13 1.300(3) . ?
O2 C12 1.375(4) . ?
O2 C14 1.434(4) . ?
N1 C6 1.439(4) . ?
N1 C7 1.310(4) . ?
C1 C2 1.406(5) . ?
C1 C6 1.409(4) . ?
C2 H2A 0.9500 . ?
C2 C3 1.374(5) . ?
C3 H3 0.9500 . ?
C3 C4 1.384(5) . ?
C4 H4 0.9500 . ?
C4 C5 1.391(5) . ?
C5 H5 0.9500 . ?
C5 C6 1.393(5) . ?
C7 H7 0.9500 . ?
C7 C8 1.416(4) . ?
C8 C9 1.434(4) . ?
C8 C13 1.411(4) . ?
C9 H9 0.9500 . ?
C9 C10 1.350(5) . ?
C10 H10 0.9500 . ?
C10 C11 1.409(5) . ?
C11 H11 0.9500 . ?
C11 C12 1.371(4) . ?
C12 C13 1.432(4) . ?
C14 H14A 0.9800 . ?
C14 H14B 0.9800 . ?
C14 H14C 0.9800 . ?
Ni2 S3 2.1354(10) . ?
Ni2 S4 2.2010(11) . ?
Ni2 O3 1.859(2) . ?
Ni2 N2 1.902(3) . ?
S3 C15 1.738(4) . ?
S4 H4A 1.2000 . ?
O3 C27 1.305(4) . ?
O4 C26 1.370(4) . ?
O4 C28 1.420(4) . ?
N2 C20 1.437(4) . ?
N2 C21 1.309(4) . ?
C15 C16 1.394(5) . ?
C15 C20 1.411(5) . ?
C16 H16 0.9500 . ?
C16 C17 1.382(5) . ?
C17 H17 0.9500 . ?
C17 C18 1.381(6) . ?
C18 H18 0.9500 . ?
C18 C19 1.385(5) . ?
C19 H19 0.9500 . ?
C19 C20 1.387(5) . ?
C21 H21 0.9500 . ?
C21 C22 1.426(5) . ?
C22 C23 1.429(5) . ?
C22 C27 1.406(5) . ?
C23 H23 0.9500 . ?
C23 C24 1.357(5) . ?
C24 H24 0.9500 . ?
C24 C25 1.407(5) . ?
C25 H25 0.9500 . ?
C25 C26 1.374(5) . ?
C26 C27 1.432(5) . ?
C28 H28A 0.9800 . ?
C28 H28B 0.9800 . ?
C28 H28C 0.9800 . ?
N3 C29 1.517(4) . ?
N3 C31 1.517(4) . ?
N3 C33 1.525(4) . ?
N3 C35 1.520(4) . ?
C29 H29A 0.9900 . ?
C29 H29B 0.9900 . ?
C29 C30 1.511(5) . ?
C30 H30A 0.9800 . ?
C30 H30B 0.9800 . ?
C30 H30C 0.9800 . ?
C31 H31A 0.9900 . ?
C31 H31B 0.9900 . ?
C31 C32 1.507(5) . ?
C32 H32A 0.9800 . ?
C32 H32B 0.9800 . ?
C32 H32C 0.9800 . ?
C33 H33A 0.9900 . ?
C33 H33B 0.9900 . ?
C33 C34 1.497(5) . ?
C34 H34A 0.9800 . ?
C34 H34B 0.9800 . ?
C34 H34C 0.9800 . ?
C35 H35A 0.9900 . ?
C35 H35B 0.9900 . ?
C35 C36 1.503(5) . ?
C36 H36A 0.9800 . ?
C36 H36B 0.9800 . ?
C36 H36C 0.9800 . ?
N4 C37 1.474(10) . ?
N4 C39 1.522(8) . ?
N4 C41 1.478(8) . ?
N4 C43 1.572(11) . ?
N4 C37A 1.540(10) . ?
N4 C39A 1.453(8) . ?
N4 C41A 1.576(9) . ?
N4 C43A 1.466(9) . ?
C40 H40D 0.9800 . ?
C40 H40E 0.9800 . ?
C40 H40F 0.9800 . ?
C40 H40A 0.98(16) . ?
C40 H40B 0.91(16) . ?
C40 H40C 1.00(16) . ?
C40 C39 1.532(11) . ?
C40 C39A 1.601(10) . ?
C37 H37A 0.9900 . ?
C37 H37B 0.9900 . ?
C37 C38 1.593(15) . ?
C38 H38A 0.9800 . ?
C38 H38B 0.9800 . ?
C38 H38C 0.9800 . ?
C39 H39A 0.9900 . ?
C39 H39B 0.9900 . ?
C41 H41A 0.9900 . ?
C41 H41B 0.9900 . ?
C41 C42 1.520(19) . ?
C42 H42A 0.9800 . ?
C42 H42B 0.9800 . ?
C42 H42C 0.9800 . ?
C43 H43A 0.9900 . ?
C43 H43B 0.9900 . ?
C43 C44 1.605(16) . ?
C44 H44A 0.9800 . ?
C44 H44B 0.9800 . ?
C44 H44C 0.9800 . ?
C37A H37C 0.9900 . ?
C37A H37D 0.9900 . ?
C37A C38A 1.617(15) . ?
C38A H38D 0.9800 . ?
C38A H38E 0.9800 . ?
C38A H38F 0.9800 . ?
C39A H39C 0.9900 . ?
C39A H39D 0.9900 . ?
C41A H41C 0.9900 . ?
C41A H41D 0.9900 . ?
C41A C42A 1.50(3) . ?
C42A H42D 0.9800 . ?
C42A H42E 0.9800 . ?
C42A H42F 0.9800 . ?
C43A H43C 0.9900 . ?
C43A H43D 0.9900 . ?
C43A C44A 1.495(18) . ?
C44A H44D 0.9800 . ?
C44A H44E 0.9800 . ?
C44A H44F 0.9800 . ?

loop_
_geom_torsion_atom_site_label_1
_geom_torsion_atom_site_label_2
_geom_torsion_atom_site_label_3
_geom_torsion_atom_site_label_4
_geom_torsion
_geom_torsion_site_symmetry_1
_geom_torsion_site_symmetry_2
_geom_torsion_site_symmetry_3
_geom_torsion_site_symmetry_4
_geom_torsion_publ_flag
Ni1 S1 C1 C2 -179.2(3) . . . . ?
Ni1 S1 C1 C6 1.0(3) . . . . ?
Ni1 O1 C13 C8 -6.0(4) . . . . ?
Ni1 O1 C13 C12 174.6(2) . . . . ?
Ni1 N1 C6 C1 4.6(3) . . . . ?
Ni1 N1 C6 C5 -176.2(2) . . . . ?
Ni1 N1 C7 C8 6.1(4) . . . . ?
S1 Ni1 N1 C6 -3.2(2) . . . . ?
S1 Ni1 N1 C7 170.9(2) . . . . ?
S1 C1 C2 C3 -179.8(3) . . . . ?
S1 C1 C6 N1 -3.5(4) . . . . ?
S1 C1 C6 C5 177.3(2) . . . . ?
S2 Ni1 O1 C13 -166.8(2) . . . . ?
O1 Ni1 N1 C6 175.4(2) . . . . ?
O1 Ni1 N1 C7 -10.5(2) . . . . ?
O2 C12 C13 O1 4.9(4) . . . . ?
O2 C12 C13 C8 -174.6(3) . . . . ?
N1 Ni1 O1 C13 10.7(3) . . . . ?
N1 C7 C8 C9 -178.5(3) . . . . ?
N1 C7 C8 C13 2.2(5) . . . . ?
C1 C2 C3 C4 2.0(6) . . . . ?
C2 C1 C6 N1 176.8(3) . . . . ?
C2 C1 C6 C5 -2.5(5) . . . . ?
C2 C3 C4 C5 -1.4(6) . . . . ?
C3 C4 C5 C6 -1.2(5) . . . . ?
C4 C5 C6 N1 -176.1(3) . . . . ?
C4 C5 C6 C1 3.1(5) . . . . ?
C6 N1 C7 C8 -179.8(3) . . . . ?
C6 C1 C2 C3 -0.1(5) . . . . ?
C7 N1 C6 C1 -169.8(3) . . . . ?
C7 N1 C6 C5 9.5(4) . . . . ?
C7 C8 C9 C10 179.8(3) . . . . ?
C7 C8 C13 O1 -2.4(5) . . . . ?
C7 C8 C13 C12 177.0(3) . . . . ?
C8 C9 C10 C11 1.8(5) . . . . ?
C9 C8 C13 O1 178.3(3) . . . . ?
C9 C8 C13 C12 -2.2(4) . . . . ?
C9 C10 C11 C12 0.7(5) . . . . ?
C10 C11 C12 O2 175.2(3) . . . . ?
C10 C11 C12 C13 -4.0(5) . . . . ?
C11 C12 C13 O1 -175.8(3) . . . . ?
C11 C12 C13 C8 4.7(4) . . . . ?
C13 C8 C9 C10 -1.0(5) . . . . ?
C14 O2 C12 C11 6.0(4) . . . . ?
C14 O2 C12 C13 -174.7(3) . . . . ?
Ni2 S3 C15 C16 -179.7(3) . . . . ?
Ni2 S3 C15 C20 1.4(3) . . . . ?
Ni2 O3 C27 C22 0.6(4) . . . . ?
Ni2 O3 C27 C26 -178.2(2) . . . . ?
Ni2 N2 C20 C15 -0.8(3) . . . . ?
Ni2 N2 C20 C19 178.5(3) . . . . ?
Ni2 N2 C21 C22 -1.5(4) . . . . ?
S3 C15 C16 C17 -178.1(3) . . . . ?
S3 C15 C20 N2 -0.6(4) . . . . ?
S3 C15 C20 C19 -180.0(3) . . . . ?
S4 Ni2 O3 C27 173.4(3) . . . . ?
O4 C26 C27 O3 -0.1(4) . . . . ?
O4 C26 C27 C22 -179.0(3) . . . . ?
N2 Ni2 O3 C27 -3.7(3) . . . . ?
N2 C21 C22 C23 179.2(3) . . . . ?
N2 C21 C22 C27 -3.0(5) . . . . ?
C15 C16 C17 C18 -1.5(6) . . . . ?
C16 C15 C20 N2 -179.4(3) . . . . ?
C16 C15 C20 C19 1.1(5) . . . . ?
C16 C17 C18 C19 0.4(6) . . . . ?
C17 C18 C19 C20 1.5(5) . . . . ?
C18 C19 C20 N2 178.4(3) . . . . ?
C18 C19 C20 C15 -2.2(5) . . . . ?
C20 N2 C21 C22 178.7(3) . . . . ?
C20 C15 C16 C17 0.7(5) . . . . ?
C21 N2 C20 C15 179.0(3) . . . . ?
C21 N2 C20 C19 -1.7(5) . . . . ?
C21 C22 C23 C24 178.2(3) . . . . ?
C21 C22 C27 O3 3.5(5) . . . . ?
C21 C22 C27 C26 -177.7(3) . . . . ?
C22 C23 C24 C25 -0.8(5) . . . . ?
C23 C22 C27 O3 -178.7(3) . . . . ?
C23 C22 C27 C26 0.1(4) . . . . ?
C23 C24 C25 C26 0.9(5) . . . . ?
C24 C25 C26 O4 178.4(3) . . . . ?
C24 C25 C26 C27 -0.6(5) . . . . ?
C25 C26 C27 O3 178.9(3) . . . . ?
C25 C26 C27 C22 0.1(5) . . . . ?
C27 C22 C23 C24 0.2(5) . . . . ?
C28 O4 C26 C25 1.4(5) . . . . ?
C28 O4 C26 C27 -179.6(3) . . . . ?
C29 N3 C31 C32 58.8(4) . . . . ?
C29 N3 C33 C34 -177.4(3) . . . . ?
C29 N3 C35 C36 -60.3(4) . . . . ?
C31 N3 C29 C30 57.9(4) . . . . ?
C31 N3 C33 C34 -56.4(4) . . . . ?
C31 N3 C35 C36 179.2(3) . . . . ?
C33 N3 C29 C30 179.5(3) . . . . ?
C33 N3 C31 C32 -59.4(4) . . . . ?
C33 N3 C35 C36 57.7(4) . . . . ?
C35 N3 C29 C30 -59.4(4) . . . . ?
C35 N3 C31 C32 179.5(3) . . . . ?
C35 N3 C33 C34 61.4(4) . . . . ?
C37 N4 C39 C40 174.1(8) . . . . ?
C37 N4 C41 C42 -60.9(13) . . . . ?
C37 N4 C43 C44 67.0(11) . . . . ?
C39 N4 C37 C38 171.2(9) . . . . ?
C39 N4 C41 C42 61.1(12) . . . . ?
C39 N4 C43 C44 -50.4(11) . . . . ?
C41 N4 C37 C38 -64.1(12) . . . . ?
C41 N4 C39 C40 48.2(8) . . . . ?
C41 N4 C43 C44 -169.6(9) . . . . ?
C43 N4 C37 C38 53.3(12) . . . . ?
C43 N4 C39 C40 -65.7(8) . . . . ?
C43 N4 C41 C42 177.3(12) . . . . ?
C37A N4 C39A C40 -172.9(7) . . . . ?
C37A N4 C41A C42A 62.5(12) . . . . ?
C37A N4 C43A C44A -54.9(12) . . . . ?
C39A N4 C37A C38A 166.3(8) . . . . ?
C39A N4 C41A C42A -53.5(12) . . . . ?
C39A N4 C43A C44A 67.8(12) . . . . ?
C41A N4 C37A C38A 49.0(10) . . . . ?
C41A N4 C39A C40 -56.9(8) . . . . ?
C41A N4 C43A C44A -170.8(10) . . . . ?
C43A N4 C37A C38A -66.0(10) . . . . ?
C43A N4 C39A C40 62.6(8) . . . . ?
C43A N4 C41A C42A -179.2(12) . . . . ?
